data_2107174
loop_
_publ_author_name
'Schwarz, W.'
'Hausen, H.D.'
'Krebs, B.'
'Mandt, J.'
'Hess, H.'
'Schmelzer, W.'

_publ_section_title
;
 Trimere Metathioborsaeure
;
_journal_name_full 'Acta Crystallographica B (24,1968-38,1982)'
_journal_page_first 2029
_journal_page_last 2031
_journal_volume 29
_journal_year 1973
_chemical_formula_sum 'B3 H3 S6'
_chemical_name_systematic '(H S B S)3'
_space_group_IT_number 14
_symmetry_space_group_name_Hall '-P 2ybc'
_symmetry_space_group_name_H-M 'P 1 21/c 1'
_cell_angle_alpha 90
_cell_angle_beta 114.763
_cell_angle_gamma 90
_cell_formula_units_Z 4
_cell_length_a 13.949
_cell_length_b 4.133
_cell_length_c 17.532
_cell_volume 917.802
_citation_journal_id_ASTM ACBCAR
_cod_data_source_file Schwarz_ACBCAR_1973_1233.cif
_cod_data_source_block H3B3S6
_cod_original_cell_volume 917.8016
_cod_original_formula_sum 'H3 B3 S6'
_cod_database_code 2107174

loop_
_symmetry_equiv_pos_as_xyz
x,y,z
-x,y+1/2,-z+1/2
-x,-y,-z
x,-y-1/2,z-1/2

loop_
_atom_site_label
_atom_site_type_symbol
_atom_site_fract_x
_atom_site_fract_y
_atom_site_fract_z
_atom_site_occupancy
_atom_site_U_iso_or_equiv
S3 S-2 0.1309 0.5857 0.30855 1 0.0
B3 B+3 0.37982 0.2457 0.33529 1 0.0
B1 B+3 0.23636 0.4778 0.40745 1 0.0
S4 S-2 0.20925 0.5505 0.49909 1 0.0
S2 S-2 0.36497 0.3148 0.43106 1 0.0
B2 B+3 0.16449 0.4752 0.22363 1 0.0
S1 S-2 0.28671 0.3024 0.22735 1 0.0
S6 S-2 0.50696 0.0855 0.34853 1 0.0
S5 S-2 0.06564 0.554 0.11932 1 0.0
